data_4510964
loop_
_publ_author_name
'Thomas, Lynne H.'
'Blagden, Nicholas'
'Gutmann, Matthias J.'
'Kallay, Andras A.'
'Parkin, Andrew'
'Seaton, Colin C.'
'Wilson, Chick C.'

_publ_section_title
;
 Tuning Proton Behavior in a Ternary Molecular Complex
;
_journal_issue 6
_journal_name_full 'Crystal Growth &amp; Design'
_journal_page_first 2770
_journal_paper_doi 10.1021/cg100315u
_journal_volume 10
_journal_year 2010
_chemical_compound_source 'crystallisation from solvent'
_chemical_formula_moiety 'C9 H11 N O2, 0.5(C10 H8 N2), C7 H4 N2 O6'
_chemical_formula_sum 'C21 H19 N4 O8'
_chemical_formula_weight 455
_chemical_name_common '3,5-dinitrobenzoic acid - 4,4'-bipyridine - 4-(dimethylamino)benzoic acid'
_chemical_name_systematic '3,5-dinitrobenzoic acid - 4,4'-bipyridine - 4-(dimethylamino)benzoic acid'
_space_group_IT_number 2
_symmetry_Int_Tables_number 2
_symmetry_space_group_name_Hall '-P 1'
_symmetry_space_group_name_H-M 'P -1'
_atom_sites_solution_hydrogens difmap
_atom_sites_solution_primary direct
_atom_sites_solution_secondary difmap
_audit_creation_date 2010-01-07T14:38:00-00:00
_audit_creation_method 'WinGX routine CIF_UPDATE'
_cell_angle_alpha 79.549(12)
_cell_angle_beta 82.855(12)
_cell_angle_gamma 87.305(13)
_cell_formula_units_Z 2
_cell_length_a 7.5996(13)
_cell_length_b 8.6673(16)
_cell_length_c 15.484(3)
_cell_measurement_reflns_used 330
_cell_measurement_temperature 40(2)
_cell_volume 994.9(3)
_computing_cell_refinement SXD-2001
_computing_data_collection SXD-2001
_computing_data_reduction SXD-2001
_computing_molecular_graphics 'Mercury (McRae, 2008)'
_computing_publication_material 'WinGX (Farrugia, 2007)'
_computing_structure_refinement 'SHELXL-97 (Sheldrick, 1997)'
_computing_structure_solution 'SHELXL-97 (Sheldrick, 1997)'
_diffrn_ambient_pressure 101.325
_diffrn_ambient_temperature 40(2)
_diffrn_measurement_device_type 'SXD time-of-flight LAUE diffraction'
_diffrn_measurement_method 'time-of-flight LAUE diffraction'
_diffrn_radiation_monochromator graphite
_diffrn_radiation_probe neutron
_diffrn_radiation_source 'ISIS spallation source'
_diffrn_radiation_type neutron
_diffrn_radiation_wavelength 0.7-6.9
_diffrn_reflns_av_R_equivalents 0.0000
_diffrn_reflns_av_unetI/netI 0.155
_diffrn_reflns_limit_h_max 19
_diffrn_reflns_limit_h_min -20
_diffrn_reflns_limit_k_max 21
_diffrn_reflns_limit_k_min -21
_diffrn_reflns_limit_l_max 41
_diffrn_reflns_limit_l_min -41
_diffrn_reflns_number 11986
_diffrn_source synchrotron
_diffrn_source_type 'SXD, ISIS'
_exptl_absorpt_coefficient_mu 0.132
_exptl_crystal_colour red
_exptl_crystal_density_diffrn 1.52
_exptl_crystal_density_method 'not measured'
_exptl_crystal_description block
_exptl_crystal_F_000 305
_exptl_crystal_recrystallization_method 'co-crystals grown from methanol using a ReactArray Microvate'
_exptl_crystal_size_max 5.0
_exptl_crystal_size_mid 2.0
_exptl_crystal_size_min 2.0
_refine_diff_density_max 3.199
_refine_diff_density_min -2.854
_refine_diff_density_rms 0.637
_refine_ls_extinction_coef 0.00524(16)
_refine_ls_extinction_method SHELXL
_refine_ls_goodness_of_fit_ref 1.337
_refine_ls_hydrogen_treatment refall
_refine_ls_matrix_type full
_refine_ls_number_parameters 471
_refine_ls_number_reflns 11986
_refine_ls_number_restraints 0
_refine_ls_restrained_S_all 1.337
_refine_ls_R_factor_all 0.1031
_refine_ls_R_factor_gt 0.089
_refine_ls_shift/su_max 0
_refine_ls_shift/su_mean 0
_refine_ls_structure_factor_coef Fsqd
_refine_ls_weighting_details 'calc w=1/[\s^2^(Fo^2^)+(0.1000P)^2^+0.0000P] where P=(Fo^2^+2Fc^2^)/3'
_refine_ls_weighting_scheme calc
_refine_ls_wR_factor_ref 0.2242
_reflns_number_gt 9790
_reflns_number_total 11986
_reflns_threshold_expression >2\s(I)
_cod_data_source_file neutronVT.cif
_cod_data_source_block neutron_40K
_cod_database_code 4510964

loop_
_symmetry_equiv_pos_as_xyz
'x, y, z'
'-x, -y, -z'

loop_
_atom_site_label
_atom_site_fract_x
_atom_site_fract_y
_atom_site_fract_z
_atom_site_U_iso_or_equiv
_atom_site_adp_type
_atom_site_calc_flag
_atom_site_occupancy
_atom_site_type_symbol
H12 0.3629(8) 1.1310(7) 0.6581(3) 0.0262(12) Uani d 1 H
H4 0.2775(7) 0.6524(7) 0.2935(3) 0.0201(10) Uani d 1 H
H10 0.1207(7) 0.5974(7) 0.7079(3) 0.0227(11) Uani d 1 H
H13 0.4851(7) 0.9457(7) 0.5645(3) 0.0237(11) Uani d 1 H
H1 0.5875(7) 0.6251(7) 0.1142(3) 0.0193(10) Uani d 1 H
H7 0.2122(9) 1.1156(7) 0.3826(4) 0.0282(13) Uani d 1 H
H11 -0.0007(7) 0.7786(7) 0.8047(3) 0.0234(11) Uani d 1 H
H3 0.3863(7) 0.1628(7) 0.2143(3) 0.0219(11) Uani d 1 H
H8 0.3354(8) 0.9256(8) 0.2879(3) 0.0275(13) Uani d 1 H
H5 0.0182(9) 0.5718(7) 0.4312(4) 0.0314(14) Uani d 1 H
H9 0.5647(8) 0.6184(8) 0.4748(3) 0.0257(12) Uani d 1 H
H2 0.7739(7) 0.2374(7) -0.0173(3) 0.0207(10) Uani d 1 H
H6 -0.1139(9) 0.7394(8) 0.5360(4) 0.0331(15) Uani d 1 H
H15 -0.0065(9) 1.0981(9) 0.9217(4) 0.0328(14) Uani d 1 H
H14 -0.0246(11) 0.9125(9) 0.8980(4) 0.0436(19) Uani d 1 H
H17 0.3116(8) 1.2469(8) 0.7778(4) 0.0312(14) Uani d 1 H
H18 0.1007(12) 1.3015(8) 0.8252(4) 0.044(2) Uani d 1 H
H19 0.1411(11) 1.2949(9) 0.7109(4) 0.0392(18) Uani d 1 H
H16 -0.1562(8) 1.0694(13) 0.8500(4) 0.054(3) Uani d 1 H
O4 0.2673(3) 0.3686(3) 0.30207(15) 0.0097(5) Uani d 1 O
O8 0.4787(3) -0.0662(3) 0.14532(15) 0.0078(4) Uani d 1 O
O5 0.8089(4) 0.6829(4) -0.01447(17) 0.0125(5) Uani d 1 O
O3 0.3611(4) 0.6085(3) 0.23928(15) 0.0110(5) Uani d 1 O
O7 0.6776(3) -0.0249(3) 0.03105(15) 0.0082(4) Uani d 1 O
O6 0.8931(3) 0.4915(3) -0.08285(15) 0.0093(5) Uani d 1 O
C4 0.6944(3) 0.2826(3) 0.03646(12) 0.0054(3) Uani d 1 C
C5 0.5834(3) 0.1848(3) 0.09872(11) 0.0045(3) Uani d 1 C
N4 0.57970(19) 0.0186(2) 0.09123(9) 0.0059(3) Uani d 1 N
C3 0.6935(3) 0.4396(3) 0.04440(12) 0.0049(3) Uani d 1 C
C2 0.5877(3) 0.4999(3) 0.11107(12) 0.0055(3) Uani d 1 C
C6 0.4742(3) 0.2400(3) 0.16673(12) 0.0049(3) Uani d 1 C
N3 0.80716(19) 0.5457(2) -0.02236(8) 0.0061(3) Uani d 1 N
C1 0.4771(3) 0.3986(3) 0.17258(12) 0.0047(3) Uani d 1 C
C7 0.3568(3) 0.4570(3) 0.24523(12) 0.0057(4) Uani d 1 C
O1 0.3391(4) 0.5078(4) 0.58486(16) 0.0113(5) Uani d 1 O
N1 0.1149(2) 1.0743(2) 0.79680(9) 0.0086(3) Uani d 1 N
C18 0.3791(3) 0.9091(3) 0.61754(12) 0.0079(4) Uani d 1 C
O2 0.5156(4) 0.7004(4) 0.51058(15) 0.0109(5) Uani d 1 O
C16 0.1741(3) 0.9702(3) 0.74171(12) 0.0060(4) Uani d 1 C
C14 0.1766(3) 0.7133(3) 0.69830(13) 0.0074(4) Uani d 1 C
C21 0.1701(3) 1.2366(3) 0.77608(14) 0.0093(4) Uani d 1 C
C15 0.1067(3) 0.8178(3) 0.75243(13) 0.0070(4) Uani d 1 C
C13 0.3152(3) 0.7569(3) 0.63022(12) 0.0066(4) Uani d 1 C
C17 0.3107(3) 1.0153(3) 0.67093(12) 0.0079(4) Uani d 1 C
C19 0.3900(3) 0.6449(3) 0.57389(12) 0.0077(4) Uani d 1 C
C20 -0.0263(3) 1.0362(3) 0.86909(13) 0.0108(4) Uani d 1 C
N2 0.1830(2) 0.7430(2) 0.35679(9) 0.0067(3) Uani d 1 N
C9 -0.0156(3) 0.7898(3) 0.48238(13) 0.0099(4) Uani d 1 C
C10 0.0380(3) 0.9454(3) 0.46984(11) 0.0046(3) Uani d 1 C
C12 0.2340(3) 0.8916(3) 0.34445(13) 0.0079(4) Uani d 1 C
C11 0.1649(3) 0.9971(3) 0.39844(13) 0.0078(4) Uani d 1 C
C8 0.0593(3) 0.6933(3) 0.42437(13) 0.0095(4) Uani d 1 C

loop_
_atom_site_aniso_label
_atom_site_aniso_U_11
_atom_site_aniso_U_22
_atom_site_aniso_U_33
_atom_site_aniso_U_12
_atom_site_aniso_U_13
_atom_site_aniso_U_23
H12 0.034(3) 0.023(3) 0.022(2) -0.014(3) 0.0034(19) -0.004(2)
H4 0.023(2) 0.014(3) 0.0226(19) -0.004(2) 0.0039(17) -0.0047(18)
H10 0.022(2) 0.020(3) 0.026(2) -0.010(2) 0.0045(18) -0.006(2)
H13 0.026(2) 0.024(3) 0.0191(19) -0.010(2) 0.0103(17) -0.0050(18)
H1 0.024(2) 0.010(2) 0.023(2) -0.003(2) 0.0029(18) -0.0040(17)
H7 0.037(3) 0.017(3) 0.028(2) -0.012(3) 0.012(2) -0.008(2)
H11 0.021(2) 0.025(3) 0.022(2) -0.006(2) 0.0093(17) -0.004(2)
H3 0.020(2) 0.021(3) 0.0211(19) -0.008(2) 0.0062(16) 0.0013(19)
H8 0.031(3) 0.024(3) 0.024(2) -0.009(3) 0.0171(19) -0.006(2)
H5 0.044(4) 0.014(3) 0.035(3) -0.016(3) 0.013(2) -0.011(2)
H9 0.026(2) 0.027(3) 0.022(2) -0.006(2) 0.0062(18) -0.003(2)
H2 0.025(2) 0.019(3) 0.0176(18) 0.000(2) 0.0053(17) -0.0069(18)
H6 0.038(3) 0.028(3) 0.030(2) -0.016(3) 0.023(2) -0.012(2)
H15 0.040(3) 0.039(4) 0.023(2) -0.011(3) 0.002(2) -0.015(2)
H14 0.062(5) 0.027(4) 0.036(3) -0.018(4) 0.025(3) -0.006(3)
H17 0.018(2) 0.032(4) 0.046(3) -0.006(2) -0.008(2) -0.010(3)
H18 0.068(5) 0.019(3) 0.041(3) -0.017(3) 0.030(3) -0.017(3)
H19 0.057(4) 0.033(4) 0.028(3) -0.010(3) -0.024(3) 0.008(3)
H16 0.012(2) 0.112(8) 0.032(3) 0.000(4) 0.002(2) 0.001(4)
O4 0.0103(10) 0.0084(13) 0.0090(8) -0.0033(10) 0.0050(7) -0.0015(8)
O8 0.0089(9) 0.0059(12) 0.0084(8) -0.0032(9) 0.0016(7) -0.0020(8)
O5 0.0146(11) 0.0049(12) 0.0153(10) -0.0010(10) 0.0071(8) -0.0009(9)
O3 0.0160(11) 0.0070(12) 0.0086(8) -0.0030(10) 0.0074(7) -0.0034(8)
O7 0.0089(9) 0.0078(12) 0.0078(7) -0.0009(9) 0.0021(7) -0.0035(8)
O6 0.0090(9) 0.0101(13) 0.0080(8) -0.0019(9) 0.0036(7) -0.0024(8)
C4 0.0065(8) 0.0036(10) 0.0060(6) -0.0003(7) 0.0011(5) -0.0019(6)
C5 0.0041(7) 0.0058(10) 0.0037(6) -0.0008(7) 0.0006(5) -0.0018(6)
N4 0.0046(5) 0.0073(7) 0.0060(4) -0.0011(5) -0.0002(4) -0.0018(4)
C3 0.0039(7) 0.0041(10) 0.0059(6) 0.0012(7) 0.0013(5) -0.0005(6)
C2 0.0051(7) 0.0057(10) 0.0059(6) -0.0016(7) -0.0001(5) -0.0018(6)
C6 0.0055(7) 0.0038(9) 0.0053(6) -0.0025(7) 0.0008(5) -0.0010(6)
N3 0.0043(5) 0.0082(7) 0.0050(4) -0.0009(5) 0.0011(4) 0.0001(4)
C1 0.0048(7) 0.0042(9) 0.0044(6) -0.0004(7) 0.0020(5) -0.0011(6)
C7 0.0059(7) 0.0067(10) 0.0045(6) -0.0020(7) 0.0022(5) -0.0026(6)
O1 0.0125(11) 0.0096(13) 0.0112(9) -0.0023(10) 0.0035(8) -0.0026(9)
N1 0.0082(6) 0.0094(8) 0.0079(5) -0.0031(6) 0.0017(4) -0.0018(5)
C18 0.0085(8) 0.0097(11) 0.0054(6) -0.0044(8) 0.0010(6) -0.0012(7)
O2 0.0112(10) 0.0136(14) 0.0071(8) -0.0047(10) 0.0037(7) -0.0022(8)
C16 0.0067(7) 0.0073(10) 0.0041(6) -0.0019(7) -0.0008(5) -0.0004(6)
C14 0.0056(7) 0.0087(11) 0.0077(7) -0.0027(7) 0.0008(6) -0.0017(7)
C21 0.0110(8) 0.0065(10) 0.0104(7) -0.0033(8) -0.0003(6) -0.0013(7)
C15 0.0044(7) 0.0083(11) 0.0075(6) -0.0025(7) 0.0010(5) 0.0003(7)
C13 0.0071(7) 0.0070(10) 0.0058(6) -0.0026(8) -0.0002(6) -0.0013(6)
C17 0.0090(8) 0.0083(11) 0.0059(6) -0.0036(8) 0.0007(6) -0.0006(7)
C19 0.0087(8) 0.0093(11) 0.0052(6) -0.0035(8) -0.0006(6) -0.0006(6)
C20 0.0086(8) 0.0140(12) 0.0094(7) -0.0045(9) 0.0027(6) -0.0027(8)
N2 0.0084(5) 0.0064(7) 0.0056(4) -0.0011(5) 0.0015(4) -0.0029(4)
C9 0.0118(9) 0.0090(11) 0.0082(7) -0.0044(8) 0.0059(6) -0.0038(7)
C10 0.0048(7) 0.0058(10) 0.0034(5) -0.0022(7) 0.0005(5) -0.0013(6)
C12 0.0082(8) 0.0065(10) 0.0081(7) -0.0016(8) 0.0051(6) -0.0025(7)
C11 0.0074(7) 0.0080(11) 0.0073(6) -0.0021(8) 0.0045(6) -0.0028(7)
C8 0.0137(9) 0.0072(11) 0.0073(7) -0.0037(8) 0.0039(6) -0.0035(7)

loop_
_atom_type_symbol
_atom_type_description
_atom_type_scat_dispersion_real
_atom_type_scat_dispersion_imag
_atom_type_scat_source
C C 0 0 'International Tables Vol C Tables 4.2.6.8 and 6.1.1.4'
H H 0 0 'International Tables Vol C Tables 4.2.6.8 and 6.1.1.4'
N N 0 0 'International Tables Vol C Tables 4.2.6.8 and 6.1.1.4'
O O 0 0 'International Tables Vol C Tables 4.2.6.8 and 6.1.1.4'

loop_
_geom_angle_atom_site_label_1
_geom_angle_atom_site_label_2
_geom_angle_atom_site_label_3
_geom_angle
_geom_angle_site_symmetry_3
C3 C4 C5 117.1(2) .
C4 C5 C6 122.2(2) .
C4 C5 N4 118.30(19) .
C6 C5 N4 119.48(17) .
O7 N4 O8 124.7(2) .
O7 N4 C5 117.38(19) .
O8 N4 C5 117.9(2) .
C4 C3 C2 122.79(19) .
C4 C3 N3 117.78(19) .
C2 C3 N3 119.4(2) .
C3 C2 C1 118.8(2) .
C1 C6 C5 119.00(18) .
O5 N3 O6 123.9(2) .
O5 N3 C3 117.80(19) .
O6 N3 C3 118.3(2) .
C6 C1 C2 120.1(2) .
C6 C1 C7 118.44(18) .
C2 C1 C7 121.4(2) .
O4 C7 O3 125.5(3) .
O4 C7 C1 122.0(3) .
O3 C7 C1 112.51(19) .
C16 N1 C20 121.93(19) .
C16 N1 C21 120.75(16) .
C20 N1 C21 116.54(19) .
C17 C18 C13 121.57(18) .
N1 C16 C15 122.86(17) .
N1 C16 C17 119.4(2) .
C15 C16 C17 117.7(2) .
C15 C14 C13 120.9(2) .
C14 C15 C16 121.06(18) .
C18 C13 C14 118.4(2) .
C18 C13 C19 121.07(18) .
C14 C13 C19 120.6(2) .
C18 C17 C16 120.3(2) .
O1 C19 O2 122.3(3) .
O1 C19 C13 122.6(2) .
O2 C19 C13 115.1(2) .
C12 N2 C8 118.40(19) .
C8 C9 C10 119.27(18) .
C11 C10 C9 117.9(2) .
C11 C10 C10 120.4(2) 2_576
C9 C10 C10 121.6(2) 2_576
N2 C12 C11 123.17(17) .
C12 C11 C10 118.7(2) .
N2 C8 C9 122.5(2) .

loop_
_geom_bond_atom_site_label_1
_geom_bond_atom_site_label_2
_geom_bond_site_symmetry_2
_geom_bond_distance
O4 C7 . 1.216(3)
O8 N4 . 1.225(3)
O5 N3 . 1.218(4)
O3 C7 . 1.301(4)
O7 N4 . 1.222(3)
O6 N3 . 1.226(3)
C4 C3 . 1.388(3)
C4 C5 . 1.389(3)
C5 C6 . 1.398(3)
C5 N4 . 1.467(3)
C3 C2 . 1.391(3)
C3 N3 . 1.473(2)
C2 C1 . 1.397(3)
C6 C1 . 1.396(3)
C1 C7 . 1.505(3)
O1 C19 . 1.243(4)
N1 C16 . 1.374(3)
N1 C20 . 1.454(2)
N1 C21 . 1.455(3)
C18 C17 . 1.387(4)
C18 C13 . 1.399(3)
O2 C19 . 1.320(3)
C16 C15 . 1.414(3)
C16 C17 . 1.425(3)
C14 C15 . 1.387(4)
C14 C13 . 1.407(3)
C13 C19 . 1.469(3)
N2 C12 . 1.336(3)
N2 C8 . 1.339(2)
C9 C8 . 1.390(4)
C9 C10 . 1.400(3)
C10 C11 . 1.396(3)
C10 C10 2_576 1.495(4)
C12 C11 . 1.390(3)
